data_4070323
loop_
_publ_author_name
'Yeh, Wen-Yann'
'Chang, Hsiang-Min'

_publ_section_title
;
 Synthesis and Characterization of Cp4Fe4(CO)4-Functionalized Terpyridine
 Molecule and Its Iron(II) and Ruthenium(II) Complexes
;
_journal_issue 20
_journal_name_full Organometallics
_journal_page_first 5992
_journal_paper_doi 10.1021/om900722u
_journal_volume 28
_journal_year 2009
_chemical_formula_moiety 'C40 H31 Cl2 Fe4 N3 O4'
_chemical_formula_sum 'C40 H31 Cl2 Fe4 N3 O4'
_chemical_formula_weight 911.98
_chemical_name_systematic
;
 ?
;
_space_group_IT_number 14
_symmetry_cell_setting monoclinic
_symmetry_space_group_name_Hall '-P 2ybc'
_symmetry_space_group_name_H-M 'P 1 21/c 1'
_atom_sites_solution_hydrogens geom
_atom_sites_solution_primary direct
_atom_sites_solution_secondary difmap
_audit_creation_method SHELXL-97
_cell_angle_alpha 90.00
_cell_angle_beta 111.479(2)
_cell_angle_gamma 90.00
_cell_formula_units_Z 4
_cell_length_a 13.3268(3)
_cell_length_b 15.6359(5)
_cell_length_c 17.5760(5)
_cell_measurement_reflns_used 21396
_cell_measurement_temperature 200(2)
_cell_measurement_theta_max 25.35
_cell_measurement_theta_min 2.037
_cell_volume 3408.08(17)
_computing_cell_refinement 'HKL Scalepack (Otwinowski & Minor 1997)'
_computing_data_collection 'Collect (Nonius BV, 1997-2000)'
_computing_data_reduction 'HKL Denzo and Scalepack'
_computing_molecular_graphics 'Ortep-3 for Windows (Farrugia, 1997)'
_computing_publication_material 'WinGX publication routines (Farrugia, 1999)'
_computing_structure_refinement 'SHELXL-97 (Sheldrick, 1997)'
_computing_structure_solution 'SHELXS-86 (Sheldrick, 1986)'
_diffrn_ambient_temperature 200(2)
_diffrn_detector_area_resol_mean 9
_diffrn_measured_fraction_theta_full 0.992
_diffrn_measured_fraction_theta_max 0.992
_diffrn_measurement_device_type KappaCCD
_diffrn_measurement_method 'CCD rotation images, thick slices'
_diffrn_radiation_monochromator graphite
_diffrn_radiation_source 'fine-focus sealed tube'
_diffrn_radiation_type MoK\a
_diffrn_radiation_wavelength 0.71073
_diffrn_reflns_av_R_equivalents 0.1135
_diffrn_reflns_av_sigmaI/netI 0.1164
_diffrn_reflns_limit_h_max 15
_diffrn_reflns_limit_h_min -15
_diffrn_reflns_limit_k_max 18
_diffrn_reflns_limit_k_min -18
_diffrn_reflns_limit_l_max 21
_diffrn_reflns_limit_l_min -21
_diffrn_reflns_number 23169
_diffrn_reflns_theta_full 25.33
_diffrn_reflns_theta_max 25.33
_diffrn_reflns_theta_min 2.10
_exptl_absorpt_coefficient_mu 1.876
_exptl_absorpt_correction_T_max 0.89
_exptl_absorpt_correction_T_min 0.8203
_exptl_absorpt_correction_type multi-scan
_exptl_absorpt_process_details
;
 ?
;
_exptl_crystal_colour green(dark)
_exptl_crystal_density_diffrn 1.777
_exptl_crystal_density_method 'not measured'
_exptl_crystal_description prism
_exptl_crystal_F_000 1848
_exptl_crystal_size_max 0.19
_exptl_crystal_size_mid 0.16
_exptl_crystal_size_min 0.04
_refine_diff_density_max 1.122
_refine_diff_density_min -1.271
_refine_diff_density_rms 0.396
_refine_ls_extinction_coef 0.0167(12)
_refine_ls_extinction_expression Fc^*^=kFc[1+0.001xFc^2^\l^3^/sin(2\q)]^-1/4^
_refine_ls_extinction_method SHELXL
_refine_ls_goodness_of_fit_ref 1.108
_refine_ls_hydrogen_treatment fixed
_refine_ls_matrix_type full
_refine_ls_number_parameters 488
_refine_ls_number_reflns 6189
_refine_ls_number_restraints 0
_refine_ls_restrained_S_all 1.108
_refine_ls_R_factor_all 0.1362
_refine_ls_R_factor_gt 0.0749
_refine_ls_shift/su_max 0.000
_refine_ls_shift/su_mean 0.000
_refine_ls_structure_factor_coef Fsqd
_refine_ls_weighting_details 'calc w=1/[\s^2^(Fo^2^)+(0.1178P)^2^+0.0000P] where P=(Fo^2^+2Fc^2^)/3'
_refine_ls_weighting_scheme calc
_refine_ls_wR_factor_gt 0.1685
_refine_ls_wR_factor_ref 0.2242
_reflns_number_gt 3910
_reflns_number_total 6189
_reflns_threshold_expression >2sigma(I)
_cod_data_source_file om900722u_si_001.cif
_cod_data_source_block 8228
_cod_original_cell_volume 3408.08(16)
_cod_original_sg_symbol_H-M 'P 21/c'
_cod_database_code 4070323

loop_
_symmetry_equiv_pos_as_xyz
'x, y, z'
'-x, y+1/2, -z+1/2'
'-x, -y, -z'
'x, -y-1/2, z-1/2'

loop_
_atom_site_label
_atom_site_type_symbol
_atom_site_fract_x
_atom_site_fract_y
_atom_site_fract_z
_atom_site_U_iso_or_equiv
_atom_site_adp_type
_atom_site_occupancy
_atom_site_symmetry_multiplicity
_atom_site_calc_flag
_atom_site_refinement_flags
_atom_site_disorder_assembly
_atom_site_disorder_group
Fe1 Fe -0.08902(9) 0.37509(7) 0.30888(7) 0.0211(3) Uani 1 1 d . . .
Fe2 Fe -0.11764(10) 0.36186(8) 0.15842(7) 0.0237(4) Uani 1 1 d . . .
Fe3 Fe -0.18191(10) 0.24656(8) 0.22872(7) 0.0232(3) Uani 1 1 d . . .
Fe4 Fe 0.01892(10) 0.26935(8) 0.26299(7) 0.0216(3) Uani 1 1 d . . .
Cl1 Cl 0.4341(3) 0.1229(2) 0.4683(2) 0.0687(9) Uani 1 1 d . A .
Cl2 Cl 0.4271(7) 0.1228(6) 0.2991(5) 0.090(3) Uani 0.60 1 d P A 1
Cl2' Cl 0.4899(11) 0.1384(8) 0.3277(8) 0.082(3) Uani 0.40 1 d P A 2
O1 O -0.3104(5) 0.4051(4) 0.1946(3) 0.0324(15) Uani 1 1 d . . .
O2 O -0.0949(5) 0.1836(4) 0.1072(3) 0.0309(15) Uani 1 1 d . . .
O3 O -0.0435(5) 0.2083(4) 0.3967(3) 0.0268(14) Uani 1 1 d . . .
O4 O 0.0833(5) 0.4493(4) 0.2627(3) 0.0296(14) Uani 1 1 d . . .
N1 N 0.3619(6) 0.5891(5) 0.5390(4) 0.0338(18) Uani 1 1 d . . .
N2 N 0.3306(6) 0.3651(5) 0.5729(4) 0.0304(18) Uani 1 1 d . . .
N3 N 0.2079(7) 0.1581(5) 0.5707(4) 0.0365(19) Uani 1 1 d . . .
C1 C -0.2240(7) 0.3701(5) 0.2118(5) 0.027(2) Uani 1 1 d . . .
C2 C -0.0948(7) 0.2345(5) 0.1586(5) 0.0232(19) Uani 1 1 d . . .
C3 C -0.0625(7) 0.2508(6) 0.3366(5) 0.0261(19) Uani 1 1 d . . .
C4 C 0.0137(6) 0.3972(6) 0.2539(5) 0.0219(18) Uani 1 1 d . . .
C5 C 0.0041(7) 0.4261(5) 0.4279(5) 0.027(2) Uani 1 1 d . . .
C6 C -0.0892(7) 0.3815(5) 0.4298(5) 0.0219(18) Uani 1 1 d . . .
H6 H -0.0891 0.3328 0.4649 0.026 Uiso 1 1 calc R . .
C7 C -0.1816(7) 0.4229(6) 0.3742(5) 0.030(2) Uani 1 1 d . . .
H7 H -0.2566 0.4076 0.3644 0.036 Uiso 1 1 calc R . .
C8 C -0.1474(7) 0.4928(6) 0.3369(5) 0.027(2) Uani 1 1 d . . .
H8 H -0.1938 0.5341 0.2978 0.032 Uiso 1 1 calc R . .
C9 C -0.0318(7) 0.4936(5) 0.3721(5) 0.0244(19) Uani 1 1 d . . .
H9 H 0.0149 0.5346 0.3588 0.029 Uiso 1 1 calc R . .
C10 C -0.0752(9) 0.4634(6) 0.0949(5) 0.038(2) Uani 1 1 d . . .
H10 H -0.0162 0.5044 0.1182 0.046 Uiso 1 1 calc R . .
C11 C -0.0695(8) 0.3849(7) 0.0574(5) 0.037(2) Uani 1 1 d . . .
H11 H -0.0053 0.3613 0.0504 0.045 Uiso 1 1 calc R . .
C12 C -0.1728(9) 0.3474(7) 0.0295(5) 0.040(3) Uani 1 1 d . . .
H12 H -0.1924 0.2932 -0.0002 0.049 Uiso 1 1 calc R . .
C13 C -0.2431(8) 0.4010(7) 0.0496(5) 0.037(2) Uani 1 1 d . . .
H13 H -0.3204 0.3912 0.0360 0.045 Uiso 1 1 calc R . .
C14 C -0.1843(8) 0.4736(6) 0.0900(5) 0.037(2) Uani 1 1 d . . .
H14 H -0.2135 0.5230 0.1094 0.044 Uiso 1 1 calc R . .
C15 C -0.3443(7) 0.2164(7) 0.1609(6) 0.040(2) Uani 1 1 d . . .
H15 H -0.3937 0.2496 0.1152 0.048 Uiso 1 1 calc R . .
C16 C -0.3310(8) 0.2253(7) 0.2443(6) 0.041(2) Uani 1 1 d . . .
H16 H -0.3687 0.2664 0.2665 0.049 Uiso 1 1 calc R . .
C17 C -0.2553(8) 0.1640(6) 0.2896(6) 0.039(2) Uani 1 1 d . . .
H17 H -0.2311 0.1547 0.3487 0.046 Uiso 1 1 calc R . .
C18 C -0.2226(7) 0.1171(6) 0.2343(7) 0.046(3) Uani 1 1 d . . .
H18 H -0.1718 0.0691 0.2486 0.055 Uiso 1 1 calc R . .
C19 C -0.2772(8) 0.1491(7) 0.1548(6) 0.042(3) Uani 1 1 d . . .
H19 H -0.2720 0.1269 0.1042 0.050 Uiso 1 1 calc R . .
C20 C 0.1737(7) 0.2800(6) 0.2542(5) 0.030(2) Uani 1 1 d . . .
H20 H 0.1972 0.3254 0.2261 0.036 Uiso 1 1 calc R . .
C21 C 0.1240(7) 0.2026(6) 0.2193(5) 0.029(2) Uani 1 1 d . . .
H21 H 0.1078 0.1844 0.1627 0.034 Uiso 1 1 calc R . .
C22 C 0.1065(7) 0.1538(6) 0.2809(5) 0.032(2) Uani 1 1 d . . .
H22 H 0.0755 0.0962 0.2741 0.039 Uiso 1 1 calc R . .
C23 C 0.1443(7) 0.2009(6) 0.3546(5) 0.027(2) Uani 1 1 d . . .
H23 H 0.1443 0.1823 0.4078 0.032 Uiso 1 1 calc R . .
C24 C 0.1850(7) 0.2798(6) 0.3372(5) 0.029(2) Uani 1 1 d . . .
H24 H 0.2176 0.3254 0.3768 0.035 Uiso 1 1 calc R . .
C25 C 0.1181(7) 0.4043(6) 0.4774(5) 0.0255(19) Uani 1 1 d . . .
C26 C 0.1989(7) 0.4637(6) 0.4886(5) 0.029(2) Uani 1 1 d . . .
H26 H 0.1832 0.5168 0.4632 0.035 Uiso 1 1 calc R . .
C27 C 0.3031(7) 0.4435(6) 0.5380(5) 0.029(2) Uani 1 1 d . . .
C28 C 0.3925(7) 0.5085(6) 0.5615(5) 0.029(2) Uani 1 1 d . . .
C29 C 0.4392(9) 0.6484(7) 0.5597(6) 0.043(3) Uani 1 1 d . . .
H29 H 0.4189 0.7047 0.5449 0.052 Uiso 1 1 calc R . .
C30 C 0.5456(8) 0.6323(7) 0.6012(6) 0.045(3) Uani 1 1 d . . .
H30 H 0.5958 0.6765 0.6141 0.054 Uiso 1 1 calc R . .
C31 C 0.5775(8) 0.5504(6) 0.6234(6) 0.038(2) Uani 1 1 d . . .
H31 H 0.6500 0.5375 0.6507 0.046 Uiso 1 1 calc R . .
C32 C 0.5001(8) 0.4864(6) 0.6047(6) 0.039(2) Uani 1 1 d . . .
H32 H 0.5193 0.4301 0.6207 0.047 Uiso 1 1 calc R . .
C33 C 0.1446(7) 0.3248(6) 0.5146(5) 0.0249(19) Uani 1 1 d . . .
H33 H 0.0910 0.2847 0.5094 0.030 Uiso 1 1 calc R . .
C34 C 0.2512(7) 0.3059(6) 0.5593(5) 0.028(2) Uani 1 1 d . . .
C35 C 0.2853(7) 0.2195(6) 0.5948(5) 0.029(2) Uani 1 1 d . . .
C36 C 0.3885(8) 0.2024(6) 0.6486(6) 0.036(2) Uani 1 1 d . . .
H36 H 0.4402 0.2455 0.6642 0.043 Uiso 1 1 calc R . .
C37 C 0.4140(9) 0.1206(7) 0.6791(6) 0.047(3) Uani 1 1 d . . .
H37 H 0.4831 0.1080 0.7155 0.056 Uiso 1 1 calc R . .
C38 C 0.3355(8) 0.0575(7) 0.6549(6) 0.045(3) Uani 1 1 d . . .
H38 H 0.3511 0.0020 0.6748 0.054 Uiso 1 1 calc R . .
C39 C 0.2351(8) 0.0783(6) 0.6013(5) 0.035(2) Uani 1 1 d . . .
H39 H 0.1828 0.0357 0.5851 0.042 Uiso 1 1 calc R . .
C40 C 0.4531(14) 0.0692(10) 0.3877(8) 0.096(5) Uani 1 1 d . . .
H40A H 0.5274 0.0500 0.4065 0.116 Uiso 1 1 calc R A 1
H40B H 0.4080 0.0185 0.3759 0.116 Uiso 1 1 calc R A 1

loop_
_atom_site_aniso_label
_atom_site_aniso_U_11
_atom_site_aniso_U_22
_atom_site_aniso_U_33
_atom_site_aniso_U_23
_atom_site_aniso_U_13
_atom_site_aniso_U_12
Fe1 0.0231(7) 0.0189(7) 0.0221(6) -0.0010(5) 0.0093(5) -0.0005(5)
Fe2 0.0276(7) 0.0224(7) 0.0210(6) 0.0000(5) 0.0088(5) 0.0015(5)
Fe3 0.0222(7) 0.0206(7) 0.0266(6) -0.0027(5) 0.0088(5) -0.0021(5)
Fe4 0.0224(7) 0.0206(7) 0.0224(6) -0.0013(5) 0.0091(5) 0.0011(5)
Cl1 0.061(2) 0.072(2) 0.076(2) -0.0176(18) 0.0269(17) -0.0065(17)
Cl2 0.086(6) 0.096(6) 0.073(5) 0.030(4) 0.012(4) -0.012(5)
Cl2' 0.110(10) 0.064(7) 0.099(9) 0.013(6) 0.070(8) -0.001(7)
O1 0.023(4) 0.034(4) 0.034(3) -0.004(3) 0.003(3) -0.002(3)
O2 0.035(4) 0.029(4) 0.026(3) -0.012(3) 0.008(3) 0.003(3)
O3 0.034(4) 0.025(3) 0.020(3) 0.007(3) 0.010(3) -0.003(3)
O4 0.032(4) 0.024(3) 0.038(3) -0.001(3) 0.018(3) -0.010(3)
N1 0.034(5) 0.029(4) 0.038(4) 0.003(4) 0.013(4) 0.002(4)
N2 0.030(4) 0.030(5) 0.033(4) -0.004(3) 0.014(3) 0.003(4)
N3 0.041(5) 0.034(5) 0.032(4) 0.002(4) 0.011(4) 0.000(4)
C1 0.033(5) 0.020(5) 0.029(4) 0.000(4) 0.014(4) 0.001(4)
C2 0.019(5) 0.021(5) 0.029(4) 0.001(4) 0.008(4) 0.002(4)
C3 0.020(5) 0.029(5) 0.029(4) -0.005(4) 0.009(4) -0.004(4)
C4 0.012(4) 0.034(5) 0.020(4) -0.002(4) 0.006(3) -0.002(4)
C5 0.040(6) 0.021(5) 0.020(4) -0.009(4) 0.010(4) -0.003(4)
C6 0.033(5) 0.019(4) 0.019(4) -0.004(3) 0.014(4) 0.002(4)
C7 0.030(5) 0.037(6) 0.028(4) -0.017(4) 0.017(4) -0.004(4)
C8 0.034(5) 0.022(5) 0.025(4) -0.008(4) 0.012(4) 0.009(4)
C9 0.028(5) 0.015(4) 0.029(4) -0.007(4) 0.008(4) -0.003(4)
C10 0.058(7) 0.031(6) 0.029(5) 0.014(4) 0.020(5) -0.001(5)
C11 0.031(6) 0.057(7) 0.028(5) 0.006(5) 0.018(4) 0.019(5)
C12 0.066(8) 0.039(6) 0.010(4) -0.003(4) 0.006(4) 0.010(5)
C13 0.034(6) 0.044(6) 0.029(5) 0.017(5) 0.006(4) 0.011(5)
C14 0.054(7) 0.031(6) 0.025(5) 0.011(4) 0.014(5) 0.011(5)
C15 0.020(5) 0.051(7) 0.040(5) 0.004(5) 0.000(4) -0.008(5)
C16 0.028(6) 0.044(6) 0.057(6) -0.010(5) 0.024(5) -0.011(5)
C17 0.040(6) 0.032(6) 0.050(6) 0.006(5) 0.023(5) -0.015(5)
C18 0.016(5) 0.020(5) 0.096(9) -0.002(5) 0.013(5) -0.001(4)
C19 0.034(6) 0.046(7) 0.048(6) -0.024(5) 0.018(5) -0.020(5)
C20 0.024(5) 0.038(6) 0.036(5) 0.002(4) 0.019(4) 0.000(4)
C21 0.025(5) 0.038(6) 0.029(4) 0.000(4) 0.016(4) 0.016(4)
C22 0.030(5) 0.025(5) 0.045(5) 0.005(4) 0.018(4) 0.011(4)
C23 0.023(5) 0.029(5) 0.024(4) 0.001(4) 0.004(4) 0.010(4)
C24 0.026(5) 0.029(5) 0.029(5) -0.010(4) 0.006(4) 0.000(4)
C25 0.033(5) 0.025(5) 0.020(4) -0.001(4) 0.011(4) -0.001(4)
C26 0.037(6) 0.031(5) 0.021(4) 0.000(4) 0.013(4) 0.004(4)
C27 0.031(5) 0.028(5) 0.033(5) -0.005(4) 0.017(4) 0.003(4)
C28 0.035(6) 0.032(5) 0.025(4) -0.003(4) 0.016(4) 0.002(4)
C29 0.046(7) 0.032(6) 0.052(6) 0.007(5) 0.018(5) -0.009(5)
C30 0.030(6) 0.047(7) 0.053(6) -0.010(5) 0.009(5) -0.011(5)
C31 0.026(5) 0.038(6) 0.052(6) 0.000(5) 0.015(5) 0.004(5)
C32 0.032(6) 0.029(5) 0.057(6) -0.005(5) 0.017(5) 0.000(5)
C33 0.022(5) 0.027(5) 0.024(4) -0.003(4) 0.007(4) -0.007(4)
C34 0.037(6) 0.031(5) 0.023(4) 0.006(4) 0.019(4) 0.002(4)
C35 0.030(5) 0.028(5) 0.033(5) 0.002(4) 0.016(4) 0.002(4)
C36 0.032(6) 0.034(6) 0.042(5) 0.008(5) 0.015(4) -0.003(4)
C37 0.036(6) 0.045(7) 0.049(6) 0.010(5) 0.004(5) 0.008(5)
C38 0.039(6) 0.035(6) 0.060(7) 0.009(5) 0.019(5) 0.005(5)
C39 0.047(6) 0.023(5) 0.036(5) -0.002(4) 0.017(5) -0.007(5)
C40 0.140(15) 0.081(11) 0.077(10) -0.023(9) 0.050(10) -0.053(11)

loop_
_atom_type_symbol
_atom_type_description
_atom_type_scat_dispersion_real
_atom_type_scat_dispersion_imag
_atom_type_scat_source
C C 0.0033 0.0016 'International Tables Vol C Tables 4.2.6.8 and 6.1.1.4'
H H 0.0000 0.0000 'International Tables Vol C Tables 4.2.6.8 and 6.1.1.4'
Fe Fe 0.3463 0.8444 'International Tables Vol C Tables 4.2.6.8 and 6.1.1.4'
N N 0.0061 0.0033 'International Tables Vol C Tables 4.2.6.8 and 6.1.1.4'
O O 0.0106 0.0060 'International Tables Vol C Tables 4.2.6.8 and 6.1.1.4'
Cl Cl 0.1484 0.1585 'International Tables Vol C Tables 4.2.6.8 and 6.1.1.4'

loop_
_geom_angle_atom_site_label_1
_geom_angle_atom_site_label_2
_geom_angle_atom_site_label_3
_geom_angle
C4 Fe1 C1 99.2(3)
C4 Fe1 C3 101.3(4)
C1 Fe1 C3 101.3(4)
C4 Fe1 C7 148.7(4)
C1 Fe1 C7 87.4(3)
C3 Fe1 C7 107.4(4)
C4 Fe1 C8 109.9(4)
C1 Fe1 C8 86.5(3)
C3 Fe1 C8 146.2(3)
C7 Fe1 C8 39.6(3)
C4 Fe1 C6 137.3(3)
C1 Fe1 C6 122.0(3)
C3 Fe1 C6 82.4(3)
C7 Fe1 C6 39.1(3)
C8 Fe1 C6 66.0(3)
C4 Fe1 C9 85.6(3)
C1 Fe1 C9 121.2(3)
C3 Fe1 C9 135.4(3)
C7 Fe1 C9 65.2(3)
C8 Fe1 C9 39.2(3)
C6 Fe1 C9 64.7(3)
C4 Fe1 C5 98.9(3)
C1 Fe1 C5 150.5(3)
C3 Fe1 C5 97.8(3)
C7 Fe1 C5 65.4(3)
C8 Fe1 C5 65.4(3)
C6 Fe1 C5 39.2(3)
C9 Fe1 C5 37.9(3)
C4 Fe1 Fe3 98.8(2)
C1 Fe1 Fe3 51.5(2)
C3 Fe1 Fe3 50.6(2)
C7 Fe1 Fe3 108.9(3)
C8 Fe1 Fe3 132.6(2)
C6 Fe1 Fe3 114.7(2)
C9 Fe1 Fe3 171.8(2)
C5 Fe1 Fe3 146.3(2)
C4 Fe1 Fe4 51.4(3)
C1 Fe1 Fe4 98.3(3)
C3 Fe1 Fe4 50.8(2)
C7 Fe1 Fe4 158.1(3)
C8 Fe1 Fe4 161.1(2)
C6 Fe1 Fe4 124.2(2)
C9 Fe1 Fe4 126.6(2)
C5 Fe1 Fe4 111.2(2)
Fe3 Fe1 Fe4 60.95(5)
C4 Fe1 Fe2 51.0(2)
C1 Fe1 Fe2 49.9(2)
C3 Fe1 Fe2 96.9(2)
C7 Fe1 Fe2 134.6(2)
C8 Fe1 Fe2 112.6(2)
C6 Fe1 Fe2 171.6(2)
C9 Fe1 Fe2 119.9(2)
C5 Fe1 Fe2 148.7(2)
Fe3 Fe1 Fe2 59.60(4)
Fe4 Fe1 Fe2 59.79(4)
C1 Fe2 C4 98.2(3)
C1 Fe2 C2 101.5(3)
C4 Fe2 C2 100.7(3)
C1 Fe2 C13 86.7(4)
C4 Fe2 C13 146.5(4)
C2 Fe2 C13 110.8(4)
C1 Fe2 C14 89.5(4)
C4 Fe2 C14 107.6(4)
C2 Fe2 C14 147.8(4)
C13 Fe2 C14 39.0(4)
C1 Fe2 C12 119.2(4)
C4 Fe2 C12 140.9(4)
C2 Fe2 C12 83.7(4)
C13 Fe2 C12 38.4(4)
C14 Fe2 C12 64.7(4)
C1 Fe2 C11 151.1(4)
C4 Fe2 C11 102.3(4)
C2 Fe2 C11 94.4(4)
C13 Fe2 C11 65.0(4)
C14 Fe2 C11 65.2(4)
C12 Fe2 C11 38.7(4)
C1 Fe2 C10 125.1(4)
C4 Fe2 C10 85.2(4)
C2 Fe2 C10 131.9(4)
C13 Fe2 C10 65.5(4)
C14 Fe2 C10 39.4(4)
C12 Fe2 C10 64.8(4)
C11 Fe2 C10 38.6(4)
C1 Fe2 Fe3 51.5(3)
C4 Fe2 Fe3 97.8(2)
C2 Fe2 Fe3 50.7(2)
C13 Fe2 Fe3 110.7(3)
C14 Fe2 Fe3 136.3(3)
C12 Fe2 Fe3 113.7(3)
C11 Fe2 Fe3 142.6(3)
C10 Fe2 Fe3 175.7(3)
C1 Fe2 Fe4 98.3(3)
C4 Fe2 Fe4 51.1(3)
C2 Fe2 Fe4 50.4(2)
C13 Fe2 Fe4 161.1(3)
C14 Fe2 Fe4 158.1(3)
C12 Fe2 Fe4 126.4(3)
C11 Fe2 Fe4 110.4(3)
C10 Fe2 Fe4 123.4(3)
Fe3 Fe2 Fe4 60.85(5)
C1 Fe2 Fe1 50.1(3)
C4 Fe2 Fe1 49.8(2)
C2 Fe2 Fe1 96.6(2)
C13 Fe2 Fe1 133.2(3)
C14 Fe2 Fe1 113.3(3)
C12 Fe2 Fe1 169.1(3)
C11 Fe2 Fe1 151.5(3)
C10 Fe2 Fe1 121.1(3)
Fe3 Fe2 Fe1 59.56(4)
Fe4 Fe2 Fe1 59.56(4)
C3 Fe3 C2 98.6(3)
C3 Fe3 C1 101.1(4)
C2 Fe3 C1 101.3(3)
C3 Fe3 C19 135.1(4)
C2 Fe3 C19 84.6(4)
C1 Fe3 C19 122.3(4)
C3 Fe3 C18 96.7(4)
C2 Fe3 C18 99.0(4)
C1 Fe3 C18 150.5(4)
C19 Fe3 C18 39.2(4)
C3 Fe3 C15 148.0(4)
C2 Fe3 C15 109.9(4)
C1 Fe3 C15 87.6(4)
C19 Fe3 C15 39.1(4)
C18 Fe3 C15 65.3(4)
C3 Fe3 C16 110.0(4)
C2 Fe3 C16 148.2(4)
C1 Fe3 C16 86.9(4)
C19 Fe3 C16 65.5(4)
C18 Fe3 C16 64.9(4)
C15 Fe3 C16 39.1(4)
C3 Fe3 C17 84.0(4)
C2 Fe3 C17 137.2(4)
C1 Fe3 C17 120.2(4)
C19 Fe3 C17 65.5(4)
C18 Fe3 C17 38.8(4)
C15 Fe3 C17 65.3(4)
C16 Fe3 C17 38.6(4)
C3 Fe3 Fe1 51.4(3)
C2 Fe3 Fe1 98.3(3)
C1 Fe3 Fe1 50.5(3)
C19 Fe3 Fe1 172.6(3)
C18 Fe3 Fe1 145.8(3)
C15 Fe3 Fe1 133.8(3)
C16 Fe3 Fe1 110.2(3)
C17 Fe3 Fe1 115.3(3)
C3 Fe3 Fe2 98.5(3)
C2 Fe3 Fe2 51.7(2)
C1 Fe3 Fe2 50.3(2)
C19 Fe3 Fe2 117.1(3)
C18 Fe3 Fe2 148.7(3)
C15 Fe3 Fe2 110.4(3)
C16 Fe3 Fe2 132.8(3)
C17 Fe3 Fe2 170.5(3)
Fe1 Fe3 Fe2 60.84(5)
C3 Fe3 Fe4 50.3(2)
C2 Fe3 Fe4 50.0(2)
C1 Fe3 Fe4 96.5(3)
C19 Fe3 Fe4 126.4(3)
C18 Fe3 Fe4 112.9(3)
C15 Fe3 Fe4 159.9(3)
C16 Fe3 Fe4 160.4(3)
C17 Fe3 Fe4 127.1(3)
Fe1 Fe3 Fe4 59.62(5)
Fe2 Fe3 Fe4 59.76(5)
C2 Fe4 C3 98.5(3)
C2 Fe4 C4 102.0(3)
C3 Fe4 C4 100.7(3)
C2 Fe4 C21 84.9(3)
C3 Fe4 C21 139.3(4)
C4 Fe4 C21 118.3(3)
C2 Fe4 C22 95.5(4)
C3 Fe4 C22 100.4(4)
C4 Fe4 C22 150.1(3)
C21 Fe4 C22 39.1(3)
C2 Fe4 C24 149.5(3)
C3 Fe4 C24 107.7(3)
C4 Fe4 C24 88.3(3)
C21 Fe4 C24 65.1(3)
C22 Fe4 C24 65.1(4)
C2 Fe4 C20 112.8(3)
C3 Fe4 C20 146.2(3)
C4 Fe4 C20 85.6(3)
C21 Fe4 C20 38.8(3)
C22 Fe4 C20 65.2(4)
C24 Fe4 C20 38.8(3)
C2 Fe4 C23 133.1(3)
C3 Fe4 C23 84.2(3)
C4 Fe4 C23 123.7(3)
C21 Fe4 C23 65.5(3)
C22 Fe4 C23 38.9(3)
C24 Fe4 C23 39.1(3)
C20 Fe4 C23 65.3(3)
C2 Fe4 Fe1 98.3(2)
C3 Fe4 Fe1 51.3(3)
C4 Fe4 Fe1 50.3(2)
C21 Fe4 Fe1 168.5(3)
C22 Fe4 Fe1 150.0(2)
C24 Fe4 Fe1 110.0(2)
C20 Fe4 Fe1 131.0(3)
C23 Fe4 Fe1 118.0(2)
C2 Fe4 Fe2 51.5(2)
C3 Fe4 Fe2 97.9(3)
C4 Fe4 Fe2 51.2(2)
C21 Fe4 Fe2 114.8(2)
C22 Fe4 Fe2 144.4(3)
C24 Fe4 Fe2 135.8(3)
C20 Fe4 Fe2 111.3(3)
C23 Fe4 Fe2 174.7(3)
Fe1 Fe4 Fe2 60.65(4)
C2 Fe4 Fe3 50.2(2)
C3 Fe4 Fe3 50.0(2)
C4 Fe4 Fe3 96.8(2)
C21 Fe4 Fe3 128.8(3)
C22 Fe4 Fe3 113.1(3)
C24 Fe4 Fe3 157.7(2)
C20 Fe4 Fe3 163.0(2)
C23 Fe4 Fe3 125.0(3)
Fe1 Fe4 Fe3 59.43(5)
Fe2 Fe4 Fe3 59.39(5)
C29 N1 C28 116.9(9)
C27 N2 C34 118.1(8)
C39 N3 C35 117.7(8)
O1 C1 Fe2 134.1(7)
O1 C1 Fe1 133.0(7)
Fe2 C1 Fe1 80.0(3)
O1 C1 Fe3 131.5(7)
Fe2 C1 Fe3 78.2(3)
Fe1 C1 Fe3 78.0(3)
O2 C2 Fe4 131.8(6)
O2 C2 Fe3 133.5(7)
Fe4 C2 Fe3 79.7(3)
O2 C2 Fe2 133.9(6)
Fe4 C2 Fe2 78.1(3)
Fe3 C2 Fe2 77.6(3)
O3 C3 Fe3 131.6(7)
O3 C3 Fe4 131.9(7)
Fe3 C3 Fe4 79.7(3)
O3 C3 Fe1 135.7(7)
Fe3 C3 Fe1 77.9(3)
Fe4 C3 Fe1 77.9(3)
O4 C4 Fe1 134.2(6)
O4 C4 Fe4 131.6(6)
Fe1 C4 Fe4 78.3(3)
O4 C4 Fe2 133.6(6)
Fe1 C4 Fe2 79.2(3)
Fe4 C4 Fe2 77.7(3)
C9 C5 C6 107.8(8)
C9 C5 C25 126.5(8)
C6 C5 C25 125.7(8)
C9 C5 Fe1 70.8(5)
C6 C5 Fe1 69.4(4)
C25 C5 Fe1 125.7(6)
C7 C6 C5 107.7(8)
C7 C6 Fe1 69.5(4)
C5 C6 Fe1 71.5(4)
C7 C6 H6 126.2
C5 C6 H6 126.2
Fe1 C6 H6 126.2
C6 C7 C8 108.8(8)
C6 C7 Fe1 71.4(4)
C8 C7 Fe1 70.9(5)
C6 C7 H7 125.6
C8 C7 H7 125.6
Fe1 C7 H7 125.6
C7 C8 C9 106.3(8)
C7 C8 Fe1 69.5(5)
C9 C8 Fe1 71.4(5)
C7 C8 H8 126.8
C9 C8 H8 126.8
Fe1 C8 H8 126.8
C5 C9 C8 109.5(8)
C5 C9 Fe1 71.3(5)
C8 C9 Fe1 69.4(4)
C5 C9 H9 125.3
C8 C9 H9 125.3
Fe1 C9 H9 125.3
C11 C10 C14 107.2(9)
C11 C10 Fe2 70.5(5)
C14 C10 Fe2 69.9(5)
C11 C10 H10 126.4
C14 C10 H10 126.4
Fe2 C10 H10 126.4
C12 C11 C10 108.2(8)
C12 C11 Fe2 70.5(5)
C10 C11 Fe2 70.9(5)
C12 C11 H11 125.9
C10 C11 H11 125.9
Fe2 C11 H11 125.9
C13 C12 C11 108.9(9)
C13 C12 Fe2 70.6(5)
C11 C12 Fe2 70.8(5)
C13 C12 H12 125.5
C11 C12 H12 125.5
Fe2 C12 H12 125.5
C12 C13 C14 108.0(9)
C12 C13 Fe2 71.0(5)
C14 C13 Fe2 70.7(5)
C12 C13 H13 126.0
C14 C13 H13 126.0
Fe2 C13 H13 126.0
C13 C14 C10 107.7(9)
C13 C14 Fe2 70.3(5)
C10 C14 Fe2 70.7(5)
C13 C14 H14 126.1
C10 C14 H14 126.1
Fe2 C14 H14 126.1
C19 C15 C16 108.0(9)
C19 C15 Fe3 70.2(5)
C16 C15 Fe3 71.3(5)
C19 C15 H15 126.0
C16 C15 H15 126.0
Fe3 C15 H15 126.0
C17 C16 C15 108.0(9)
C17 C16 Fe3 70.7(5)
C15 C16 Fe3 69.6(5)
C17 C16 H16 126.0
C15 C16 H16 126.0
Fe3 C16 H16 126.0
C18 C17 C16 107.7(9)
C18 C17 Fe3 69.7(5)
C16 C17 Fe3 70.7(5)
C18 C17 H17 126.1
C16 C17 H17 126.1
Fe3 C17 H17 126.1
C17 C18 C19 108.7(9)
C17 C18 Fe3 71.5(5)
C19 C18 Fe3 70.2(6)
C17 C18 H18 125.6
C19 C18 H18 125.6
Fe3 C18 H18 125.6
C15 C19 C18 107.5(9)
C15 C19 Fe3 70.7(6)
C18 C19 Fe3 70.7(5)
C15 C19 H19 126.2
C18 C19 H19 126.2
Fe3 C19 H19 126.2
C21 C20 C24 107.7(8)
C21 C20 Fe4 69.6(5)
C24 C20 Fe4 70.4(5)
C21 C20 H20 126.2
C24 C20 H20 126.2
Fe4 C20 H20 126.2
C20 C21 C22 108.3(8)
C20 C21 Fe4 71.6(5)
C22 C21 Fe4 70.7(5)
C20 C21 H21 125.8
C22 C21 H21 125.8
Fe4 C21 H21 125.8
C21 C22 C23 108.5(9)
C21 C22 Fe4 70.2(5)
C23 C22 Fe4 71.5(5)
C21 C22 H22 125.7
C23 C22 H22 125.7
Fe4 C22 H22 125.7
C22 C23 C24 106.9(8)
C22 C23 Fe4 69.6(5)
C24 C23 Fe4 70.1(5)
C22 C23 H23 126.5
C24 C23 H23 126.5
Fe4 C23 H23 126.5
C20 C24 C23 108.6(8)
C20 C24 Fe4 70.9(5)
C23 C24 Fe4 70.9(5)
C20 C24 H24 125.7
C23 C24 H24 125.7
Fe4 C24 H24 125.7
C26 C25 C33 118.9(8)
C26 C25 C5 120.4(8)
C33 C25 C5 120.6(8)
C27 C26 C25 119.3(9)
C27 C26 H26 120.3
C25 C26 H26 120.3
N2 C27 C26 122.2(8)
N2 C27 C28 115.5(8)
C26 C27 C28 122.2(8)
N1 C28 C32 122.3(9)
N1 C28 C27 115.4(8)
C32 C28 C27 122.2(8)
N1 C29 C30 124.6(10)
N1 C29 H29 117.7
C30 C29 H29 117.7
C29 C30 C31 118.8(10)
C29 C30 H30 120.6
C31 C30 H30 120.6
C30 C31 C32 119.0(9)
C30 C31 H31 120.5
C32 C31 H31 120.5
C31 C32 C28 118.4(9)
C31 C32 H32 120.8
C28 C32 H32 120.8
C34 C33 C25 119.4(8)
C34 C33 H33 120.3
C25 C33 H33 120.3
N2 C34 C33 121.7(8)
N2 C34 C35 116.5(8)
C33 C34 C35 121.8(8)
N3 C35 C36 122.0(9)
N3 C35 C34 115.5(8)
C36 C35 C34 122.5(9)
C35 C36 C37 119.1(9)
C35 C36 H36 120.4
C37 C36 H36 120.4
C36 C37 C38 119.3(10)
C36 C37 H37 120.3
C38 C37 H37 120.3
C39 C38 C37 118.8(10)
C39 C38 H38 120.6
C37 C38 H38 120.6
N3 C39 C38 123.0(9)
N3 C39 H39 118.5
C38 C39 H39 118.5
Cl2 C40 Cl2' 28.7(5)
Cl2 C40 Cl1 118.0(10)
Cl2' C40 Cl1 110.9(9)
Cl2 C40 H40A 107.8
Cl2' C40 H40A 85.2
Cl1 C40 H40A 107.8
Cl2 C40 H40B 107.8
Cl2' C40 H40B 133.0
Cl1 C40 H40B 107.8
H40A C40 H40B 107.2

loop_
_geom_bond_atom_site_label_1
_geom_bond_atom_site_label_2
_geom_bond_distance
Fe1 C4 1.974(8)
Fe1 C1 1.976(9)
Fe1 C3 2.004(9)
Fe1 C7 2.106(8)
Fe1 C8 2.124(8)
Fe1 C6 2.129(7)
Fe1 C9 2.151(8)
Fe1 C5 2.157(8)
Fe1 Fe3 2.5058(16)
Fe1 Fe4 2.5106(16)
Fe1 Fe2 2.5383(15)
Fe2 C1 1.971(9)
Fe2 C4 2.009(8)
Fe2 C2 2.014(9)
Fe2 C13 2.118(9)
Fe2 C14 2.123(9)
Fe2 C12 2.123(8)
Fe2 C11 2.127(9)
Fe2 C10 2.134(9)
Fe2 Fe3 2.5070(17)
Fe2 Fe4 2.5166(17)
Fe3 C3 1.981(9)
Fe3 C2 1.987(8)
Fe3 C1 2.004(9)
Fe3 C19 2.100(9)
Fe3 C18 2.107(10)
Fe3 C15 2.107(9)
Fe3 C16 2.129(9)
Fe3 C17 2.129(9)
Fe3 Fe4 2.5441(17)
Fe4 C2 1.981(8)
Fe4 C3 1.991(8)
Fe4 C4 2.004(9)
Fe4 C21 2.105(8)
Fe4 C22 2.111(9)
Fe4 C24 2.124(9)
Fe4 C20 2.130(8)
Fe4 C23 2.135(8)
Cl1 C40 1.742(14)
Cl2 C40 1.690(16)
Cl2' C40 1.704(17)
O1 C1 1.208(10)
O2 C2 1.204(9)
O3 C3 1.194(10)
O4 C4 1.201(9)
N1 C29 1.334(12)
N1 C28 1.339(11)
N2 C27 1.359(11)
N2 C34 1.360(11)
N3 C39 1.355(12)
N3 C35 1.358(12)
C5 C9 1.400(12)
C5 C6 1.436(12)
C5 C25 1.488(12)
C6 C7 1.417(12)
C6 H6 0.9800
C7 C8 1.432(12)
C7 H7 0.9800
C8 C9 1.435(12)
C8 H8 0.9800
C9 H9 0.9800
C10 C11 1.409(13)
C10 C14 1.434(14)
C10 H10 0.9800
C11 C12 1.408(14)
C11 H11 0.9800
C12 C13 1.396(13)
C12 H12 0.9800
C13 C14 1.415(14)
C13 H13 0.9800
C14 H14 0.9800
C15 C19 1.409(14)
C15 C16 1.418(13)
C15 H15 0.9800
C16 C17 1.408(14)
C16 H16 0.9800
C17 C18 1.407(14)
C17 H17 0.9800
C18 C19 1.410(15)
C18 H18 0.9800
C19 H19 0.9800
C20 C21 1.408(13)
C20 C24 1.412(12)
C20 H20 0.9800
C21 C22 1.412(12)
C21 H21 0.9800
C22 C23 1.413(12)
C22 H22 0.9800
C23 C24 1.424(13)
C23 H23 0.9800
C24 H24 0.9800
C25 C26 1.380(12)
C25 C33 1.389(12)
C26 C27 1.378(12)
C26 H26 0.9300
C27 C28 1.504(13)
C28 C32 1.398(12)
C29 C30 1.360(14)
C29 H29 0.9300
C30 C31 1.362(14)
C30 H30 0.9300
C31 C32 1.388(13)
C31 H31 0.9300
C32 H32 0.9300
C33 C34 1.380(12)
C33 H33 0.9300
C34 C35 1.488(12)
C35 C36 1.380(13)
C36 C37 1.380(14)
C36 H36 0.9300
C37 C38 1.387(14)
C37 H37 0.9300
C38 C39 1.364(13)
C38 H38 0.9300
C39 H39 0.9300
C40 H40A 0.9700
C40 H40B 0.9700
